data_4344761
loop_
_publ_author_name
'Cui, Haiyan'
'Zhang, Jianying'
'Tao, Yunwen'
'Cui, Chunming'

_publ_section_title
;
 Controlled Oxidation of an NHC-Stabilized Phosphinoaminosilylene with
 Dioxygen.
;
_journal_issue 1
_journal_name_full 'Inorganic chemistry'
_journal_page_first 46
_journal_paper_doi 10.1021/acs.inorgchem.5b02580
_journal_volume 55
_journal_year 2015
_chemical_formula_moiety 'C38 H56 N3 O2 P Si2'
_chemical_formula_sum 'C38 H56 N3 O2 P Si2'
_chemical_formula_weight 674.01
_chemical_name_systematic
; 
 ? 
;
_space_group_IT_number 14
_symmetry_cell_setting monoclinic
_symmetry_space_group_name_Hall '-P 2ybc'
_symmetry_space_group_name_H-M 'P 1 21/c 1'
_atom_sites_solution_hydrogens geom
_atom_sites_solution_primary direct
_atom_sites_solution_secondary difmap
_audit_creation_method SHELXL-97
_cell_angle_alpha 90.00
_cell_angle_beta 103.212(7)
_cell_angle_gamma 90.00
_cell_formula_units_Z 4
_cell_length_a 20.049(9)
_cell_length_b 10.006(4)
_cell_length_c 19.544(9)
_cell_measurement_reflns_used 11855
_cell_measurement_temperature 113(2)
_cell_measurement_theta_max 26.0
_cell_measurement_theta_min 2.0
_cell_volume 3817(3)
_computing_cell_refinement 'CrystalClear-SM Expert 2.0 r2'
_computing_data_collection 'CrystalClear-SM Expert 2.0 r2 (Rigaku, 2009)'
_computing_data_reduction 'CrystalClear-SM Expert 2.0 r2'
_computing_molecular_graphics 'Bruker SHELXTL'
_computing_publication_material 'Bruker SHELXTL'
_computing_structure_refinement 'SHELXL-97 (Sheldrick, 1997)'
_computing_structure_solution 'SHELXS-97 (Sheldrick, 1990)'
_diffrn_ambient_temperature 113(2)
_diffrn_detector_area_resol_mean 14.6
_diffrn_measured_fraction_theta_full 0.993
_diffrn_measured_fraction_theta_max 0.993
_diffrn_measurement_device_type 'Bruker P4'
_diffrn_measurement_method '\w scans'
_diffrn_radiation_monochromator graphite
_diffrn_radiation_source 'fine-focus sealed tube'
_diffrn_radiation_type MoK\a
_diffrn_radiation_wavelength 0.71073
_diffrn_reflns_av_R_equivalents 0.0600
_diffrn_reflns_av_sigmaI/netI 0.0578
_diffrn_reflns_limit_h_max 24
_diffrn_reflns_limit_h_min -24
_diffrn_reflns_limit_k_max 12
_diffrn_reflns_limit_k_min -11
_diffrn_reflns_limit_l_max 23
_diffrn_reflns_limit_l_min -23
_diffrn_reflns_number 33404
_diffrn_reflns_theta_full 26.04
_diffrn_reflns_theta_max 26.04
_diffrn_reflns_theta_min 2.09
_diffrn_standards_decay_% 0
_diffrn_standards_interval_count 0
_diffrn_standards_interval_time 0
_diffrn_standards_number 0
_exptl_absorpt_coefficient_mu 0.170
_exptl_absorpt_correction_T_max 0.9700
_exptl_absorpt_correction_T_min 0.9635
_exptl_absorpt_correction_type none
_exptl_crystal_colour Colorless
_exptl_crystal_density_diffrn 1.173
_exptl_crystal_density_method 'not measured'
_exptl_crystal_description Prism
_exptl_crystal_F_000 1456
_exptl_crystal_size_max 0.22
_exptl_crystal_size_mid 0.20
_exptl_crystal_size_min 0.18
_refine_diff_density_max 0.955
_refine_diff_density_min -0.436
_refine_diff_density_rms 0.060
_refine_ls_extinction_method none
_refine_ls_goodness_of_fit_ref 1.128
_refine_ls_hydrogen_treatment constr
_refine_ls_matrix_type full
_refine_ls_number_parameters 428
_refine_ls_number_reflns 7490
_refine_ls_number_restraints 0
_refine_ls_restrained_S_all 1.128
_refine_ls_R_factor_all 0.0827
_refine_ls_R_factor_gt 0.0684
_refine_ls_shift/su_max 0.000
_refine_ls_shift/su_mean 0.000
_refine_ls_structure_factor_coef Fsqd
_refine_ls_weighting_details 'calc w=1/[\s^2^(Fo^2^)+(0.0594P)^2^+3.1820P] where P=(Fo^2^+2Fc^2^)/3'
_refine_ls_weighting_scheme calc
_refine_ls_wR_factor_gt 0.1531
_refine_ls_wR_factor_ref 0.1610
_reflns_number_gt 6416
_reflns_number_total 7490
_reflns_threshold_expression >2sigma(I)
_cod_data_source_file ic5b02580_si_002.cif
_cod_data_source_block a
_cod_depositor_comments
;
The following automatic conversions were performed:

'_symmetry_cell_setting' value 'Monoclinic' changed to 'monoclinic'
according to
/usr/data/users/saulius/crontab/automatic-downloads/current/ACS/lib/dictionaries/cif_core.dic
dictionary named 'cif_core.dic' version 2.4.2 from 2011-04-26.

Automatic conversion script
Id: cif_fix_values 4268 2015-11-12 08:31:59Z antanas 
;
_cod_original_sg_symbol_H-M P2(1)/c
_cod_database_code 4344761

loop_
_symmetry_equiv_pos_as_xyz
'x, y, z'
'-x, y+1/2, -z+1/2'
'-x, -y, -z'
'x, -y-1/2, z-1/2'

loop_
_atom_site_label
_atom_site_type_symbol
_atom_site_fract_x
_atom_site_fract_y
_atom_site_fract_z
_atom_site_U_iso_or_equiv
_atom_site_adp_type
_atom_site_occupancy
_atom_site_symmetry_multiplicity
_atom_site_calc_flag
_atom_site_refinement_flags
P1 P 0.34830(4) 0.88666(8) 0.09957(4) 0.0261(2) Uani 1 1 d .
Si1 Si 0.26393(4) 0.91208(8) 0.20957(4) 0.0224(2) Uani 1 1 d .
Si2 Si 0.33754(4) 0.80294(8) 0.35085(4) 0.0263(2) Uani 1 1 d .
N1 N 0.21820(11) 0.7817(2) 0.18750(12) 0.0231(5) Uani 1 1 d .
N2 N 0.16346(12) 1.0911(2) 0.12982(12) 0.0243(5) Uani 1 1 d .
N3 N 0.20255(12) 1.1772(2) 0.23339(13) 0.0237(5) Uani 1 1 d .
O1 O 0.30583(10) 0.91800(19) 0.29227(11) 0.0280(5) Uani 1 1 d .
O2 O 0.32499(10) 0.9466(2) 0.16742(10) 0.0271(5) Uani 1 1 d .
C1 C 0.15474(14) 0.7281(3) 0.16100(15) 0.0219(6) Uani 1 1 d .
C2 C 0.14460(15) 0.6435(3) 0.10014(15) 0.0257(6) Uani 1 1 d .
C3 C 0.07886(17) 0.5987(3) 0.06940(16) 0.0341(7) Uani 1 1 d .
H3 H 0.0721 0.5475 0.0275 0.041 Uiso 1 1 calc R
C4 C 0.02293(17) 0.6258(3) 0.09742(17) 0.0363(8) Uani 1 1 d .
H4 H -0.0214 0.5943 0.0751 0.044 Uiso 1 1 calc R
C5 C 0.03295(16) 0.6995(3) 0.15863(18) 0.0319(7) Uani 1 1 d .
H5 H -0.0050 0.7169 0.1789 0.038 Uiso 1 1 calc R
C6 C 0.09740(14) 0.7494(3) 0.19153(15) 0.0249(6) Uani 1 1 d .
C7 C 0.20627(17) 0.6083(3) 0.07151(17) 0.0340(8) Uani 1 1 d .
H7 H 0.2333 0.6921 0.0710 0.041 Uiso 1 1 calc R
C8 C 0.1883(2) 0.5537(4) -0.0035(2) 0.0587(12) Uani 1 1 d .
H8A H 0.1636 0.4689 -0.0043 0.088 Uiso 1 1 calc R
H8B H 0.2304 0.5390 -0.0198 0.088 Uiso 1 1 calc R
H8C H 0.1592 0.6182 -0.0344 0.088 Uiso 1 1 calc R
C9 C 0.25211(18) 0.5093(3) 0.1205(2) 0.0458(9) Uani 1 1 d .
H9A H 0.2641 0.5461 0.1682 0.069 Uiso 1 1 calc R
H9B H 0.2940 0.4938 0.1039 0.069 Uiso 1 1 calc R
H9C H 0.2276 0.4246 0.1208 0.069 Uiso 1 1 calc R
C10 C 0.10353(15) 0.8263(3) 0.25953(16) 0.0296(7) Uani 1 1 d .
H10 H 0.1529 0.8495 0.2779 0.036 Uiso 1 1 calc R
C11 C 0.08039(18) 0.7411(3) 0.31522(18) 0.0401(8) Uani 1 1 d .
H11A H 0.0320 0.7170 0.2983 0.060 Uiso 1 1 calc R
H11B H 0.0862 0.7922 0.3589 0.060 Uiso 1 1 calc R
H11C H 0.1082 0.6596 0.3239 0.060 Uiso 1 1 calc R
C12 C 0.06270(17) 0.9560(3) 0.2486(2) 0.0411(9) Uani 1 1 d .
H12A H 0.0783 1.0114 0.2140 0.062 Uiso 1 1 calc R
H12B H 0.0696 1.0043 0.2932 0.062 Uiso 1 1 calc R
H12C H 0.0139 0.9356 0.2314 0.062 Uiso 1 1 calc R
C13 C 0.21052(14) 1.0738(3) 0.19074(15) 0.0231(6) Uani 1 1 d .
C14 C 0.12396(14) 1.2053(3) 0.13456(16) 0.0266(7) Uani 1 1 d .
C15 C 0.14880(14) 1.2582(3) 0.19937(16) 0.0260(6) Uani 1 1 d .
C16 C 0.16153(15) 1.0137(3) 0.06562(15) 0.0295(7) Uani 1 1 d .
H16 H 0.1925 0.9353 0.0804 0.035 Uiso 1 1 calc R
C17 C 0.19282(17) 1.0924(4) 0.01345(17) 0.0377(8) Uani 1 1 d .
H17A H 0.1623 1.1663 -0.0061 0.056 Uiso 1 1 calc R
H17B H 0.1988 1.0331 -0.0246 0.056 Uiso 1 1 calc R
H17C H 0.2375 1.1282 0.0377 0.056 Uiso 1 1 calc R
C18 C 0.09170(15) 0.9554(3) 0.03158(17) 0.0345(7) Uani 1 1 d .
H18A H 0.0706 0.9186 0.0680 0.052 Uiso 1 1 calc R
H18B H 0.0972 0.8843 -0.0011 0.052 Uiso 1 1 calc R
H18C H 0.0623 1.0259 0.0059 0.052 Uiso 1 1 calc R
C19 C 0.06450(16) 1.2493(3) 0.07918(18) 0.0356(8) Uani 1 1 d .
H19A H 0.0278 1.1828 0.0739 0.053 Uiso 1 1 calc R
H19B H 0.0785 1.2589 0.0345 0.053 Uiso 1 1 calc R
H19C H 0.0479 1.3355 0.0924 0.053 Uiso 1 1 calc R
C20 C 0.12449(16) 1.3816(3) 0.22961(17) 0.0329(7) Uani 1 1 d .
H20A H 0.1579 1.4535 0.2309 0.049 Uiso 1 1 calc R
H20B H 0.1194 1.3630 0.2774 0.049 Uiso 1 1 calc R
H20C H 0.0802 1.4090 0.2003 0.049 Uiso 1 1 calc R
C21 C 0.24697(16) 1.1968(3) 0.30412(16) 0.0304(7) Uani 1 1 d .
H21 H 0.2860 1.1327 0.3085 0.036 Uiso 1 1 calc R
C22 C 0.2097(2) 1.1595(4) 0.36079(18) 0.0496(10) Uani 1 1 d .
H22A H 0.1683 1.2142 0.3556 0.074 Uiso 1 1 calc R
H22B H 0.2397 1.1753 0.4072 0.074 Uiso 1 1 calc R
H22C H 0.1969 1.0648 0.3562 0.074 Uiso 1 1 calc R
C23 C 0.27805(18) 1.3363(3) 0.3134(2) 0.0441(9) Uani 1 1 d .
H23A H 0.2941 1.3608 0.2714 0.066 Uiso 1 1 calc R
H23B H 0.3167 1.3373 0.3545 0.066 Uiso 1 1 calc R
H23C H 0.2433 1.4005 0.3205 0.066 Uiso 1 1 calc R
C24 C 0.26866(17) 0.6995(3) 0.37152(18) 0.0369(8) Uani 1 1 d .
H24A H 0.2387 0.7555 0.3926 0.055 Uiso 1 1 calc R
H24B H 0.2888 0.6290 0.4047 0.055 Uiso 1 1 calc R
H24C H 0.2419 0.6589 0.3283 0.055 Uiso 1 1 calc R
C25 C 0.39898(18) 0.6958(4) 0.31821(18) 0.0416(9) Uani 1 1 d .
H25A H 0.3752 0.6500 0.2752 0.062 Uiso 1 1 calc R
H25B H 0.4184 0.6293 0.3541 0.062 Uiso 1 1 calc R
H25C H 0.4359 0.7512 0.3081 0.062 Uiso 1 1 calc R
C26 C 0.38206(17) 0.8964(3) 0.43072(17) 0.0382(8) Uani 1 1 d .
H26A H 0.4193 0.9497 0.4198 0.057 Uiso 1 1 calc R
H26B H 0.4009 0.8330 0.4684 0.057 Uiso 1 1 calc R
H26C H 0.3494 0.9557 0.4460 0.057 Uiso 1 1 calc R
C27 C 0.43019(15) 0.8082(3) 0.14145(15) 0.0261(6) Uani 1 1 d .
C28 C 0.43793(17) 0.6725(3) 0.13143(17) 0.0339(7) Uani 1 1 d .
H28 H 0.4017 0.6234 0.1023 0.041 Uiso 1 1 calc R
C29 C 0.49813(19) 0.6077(3) 0.16354(19) 0.0405(8) Uani 1 1 d .
H29 H 0.5027 0.5145 0.1563 0.049 Uiso 1 1 calc R
C30 C 0.55119(17) 0.6765(4) 0.20563(19) 0.0429(9) Uani 1 1 d .
H30 H 0.5924 0.6314 0.2271 0.051 Uiso 1 1 calc R
C31 C 0.54432(16) 0.8127(3) 0.21662(18) 0.0378(8) Uani 1 1 d .
H31 H 0.5805 0.8611 0.2461 0.045 Uiso 1 1 calc R
C32 C 0.48427(16) 0.8772(3) 0.18425(16) 0.0304(7) Uani 1 1 d .
H32 H 0.4799 0.9704 0.1914 0.036 Uiso 1 1 calc R
C33 C 0.38187(14) 1.0400(3) 0.06773(16) 0.0276(7) Uani 1 1 d .
C34 C 0.37829(17) 1.1647(3) 0.09671(19) 0.0377(8) Uani 1 1 d .
H34 H 0.3591 1.1746 0.1366 0.045 Uiso 1 1 calc R
C35 C 0.40268(18) 1.2757(4) 0.0676(2) 0.0510(10) Uani 1 1 d .
H35 H 0.4002 1.3614 0.0878 0.061 Uiso 1 1 calc R
C36 C 0.43054(18) 1.2629(4) 0.0096(2) 0.0526(11) Uani 1 1 d .
H36 H 0.4471 1.3395 -0.0099 0.063 Uiso 1 1 calc R
C37 C 0.43431(18) 1.1394(4) -0.01995(19) 0.0465(9) Uani 1 1 d .
H37 H 0.4536 1.1302 -0.0598 0.056 Uiso 1 1 calc R
C38 C 0.40988(16) 1.0289(3) 0.00879(17) 0.0358(8) Uani 1 1 d .
H38 H 0.4122 0.9436 -0.0119 0.043 Uiso 1 1 calc R

loop_
_atom_site_aniso_label
_atom_site_aniso_U_11
_atom_site_aniso_U_22
_atom_site_aniso_U_33
_atom_site_aniso_U_23
_atom_site_aniso_U_13
_atom_site_aniso_U_12
P1 0.0263(4) 0.0254(4) 0.0274(4) -0.0023(3) 0.0078(3) -0.0027(3)
Si1 0.0230(4) 0.0191(4) 0.0266(5) 0.0005(3) 0.0086(3) 0.0001(3)
Si2 0.0294(4) 0.0226(4) 0.0262(5) 0.0022(3) 0.0047(4) 0.0035(3)
N1 0.0222(12) 0.0215(12) 0.0263(13) -0.0022(10) 0.0071(10) -0.0010(9)
N2 0.0257(12) 0.0214(12) 0.0252(14) 0.0026(10) 0.0046(10) -0.0020(10)
N3 0.0243(12) 0.0202(12) 0.0271(13) 0.0043(10) 0.0071(10) 0.0013(10)
O1 0.0303(11) 0.0189(10) 0.0307(12) 0.0013(9) -0.0016(9) 0.0018(8)
O2 0.0234(10) 0.0296(11) 0.0305(12) -0.0014(9) 0.0109(9) 0.0009(8)
C1 0.0257(14) 0.0158(14) 0.0235(15) 0.0046(11) 0.0040(12) -0.0004(11)
C2 0.0347(16) 0.0182(14) 0.0249(16) 0.0026(12) 0.0083(13) -0.0049(12)
C3 0.047(2) 0.0286(17) 0.0239(17) -0.0009(13) 0.0033(15) -0.0082(14)
C4 0.0317(17) 0.0357(18) 0.0364(19) 0.0031(15) -0.0028(14) -0.0084(14)
C5 0.0266(15) 0.0266(16) 0.043(2) 0.0037(14) 0.0079(14) -0.0011(12)
C6 0.0236(14) 0.0230(15) 0.0280(16) 0.0017(12) 0.0055(12) 0.0000(11)
C7 0.0467(19) 0.0270(17) 0.0341(18) -0.0065(14) 0.0211(16) -0.0123(14)
C8 0.081(3) 0.060(3) 0.047(2) -0.024(2) 0.039(2) -0.026(2)
C9 0.042(2) 0.0286(18) 0.076(3) -0.0038(18) 0.032(2) 0.0001(15)
C10 0.0276(15) 0.0263(16) 0.0385(19) -0.0050(14) 0.0150(14) -0.0028(12)
C11 0.045(2) 0.041(2) 0.039(2) -0.0035(16) 0.0208(17) -0.0077(16)
C12 0.0377(18) 0.0268(17) 0.067(2) -0.0080(17) 0.0281(18) -0.0037(14)
C13 0.0201(13) 0.0233(15) 0.0264(16) 0.0023(12) 0.0060(12) -0.0030(11)
C14 0.0231(14) 0.0215(15) 0.0353(18) 0.0054(13) 0.0066(13) 0.0025(11)
C15 0.0255(15) 0.0191(14) 0.0352(18) 0.0049(13) 0.0109(13) 0.0024(11)
C16 0.0299(16) 0.0372(18) 0.0201(16) -0.0043(13) 0.0033(13) -0.0071(13)
C17 0.0366(18) 0.047(2) 0.0306(18) 0.0026(15) 0.0094(15) -0.0006(15)
C18 0.0304(16) 0.0335(18) 0.0332(18) 0.0046(14) -0.0061(14) -0.0055(14)
C19 0.0288(16) 0.0327(18) 0.041(2) 0.0047(15) -0.0004(15) 0.0053(13)
C20 0.0356(17) 0.0252(16) 0.0404(19) 0.0020(14) 0.0140(15) 0.0073(13)
C21 0.0371(17) 0.0290(17) 0.0246(17) -0.0035(13) 0.0061(14) 0.0009(13)
C22 0.064(3) 0.054(2) 0.032(2) 0.0044(17) 0.0128(18) -0.0013(19)
C23 0.043(2) 0.0306(18) 0.050(2) -0.0038(16) -0.0064(17) -0.0020(15)
C24 0.0421(19) 0.0310(18) 0.037(2) 0.0076(15) 0.0076(16) -0.0004(14)
C25 0.045(2) 0.045(2) 0.037(2) 0.0102(16) 0.0151(16) 0.0157(16)
C26 0.0412(19) 0.040(2) 0.0300(18) 0.0039(15) 0.0017(15) -0.0032(15)
C27 0.0293(15) 0.0274(16) 0.0254(16) 0.0017(12) 0.0140(13) 0.0006(12)
C28 0.0399(18) 0.0293(17) 0.0358(19) -0.0003(14) 0.0155(15) 0.0003(14)
C29 0.052(2) 0.0250(17) 0.049(2) -0.0016(15) 0.0203(18) 0.0087(15)
C30 0.0340(18) 0.045(2) 0.052(2) 0.0133(18) 0.0138(17) 0.0169(16)
C31 0.0298(17) 0.043(2) 0.040(2) 0.0029(16) 0.0060(15) -0.0017(14)
C32 0.0353(17) 0.0230(16) 0.0352(18) -0.0006(13) 0.0129(14) 0.0024(13)
C33 0.0200(14) 0.0313(17) 0.0309(17) 0.0070(13) 0.0046(12) 0.0014(12)
C34 0.0362(18) 0.0325(18) 0.047(2) 0.0000(16) 0.0151(16) -0.0003(14)
C35 0.042(2) 0.0274(19) 0.083(3) 0.0034(19) 0.012(2) 0.0000(15)
C36 0.0341(19) 0.046(2) 0.079(3) 0.035(2) 0.015(2) 0.0029(16)
C37 0.040(2) 0.061(3) 0.041(2) 0.0226(19) 0.0142(17) 0.0079(18)
C38 0.0317(17) 0.0393(19) 0.0360(19) 0.0038(15) 0.0069(14) 0.0032(14)

loop_
_atom_type_symbol
_atom_type_description
_atom_type_scat_dispersion_real
_atom_type_scat_dispersion_imag
_atom_type_scat_source
C C 0.0033 0.0016 'International Tables Vol C Tables 4.2.6.8 and 6.1.1.4'
H H 0.0000 0.0000 'International Tables Vol C Tables 4.2.6.8 and 6.1.1.4'
N N 0.0061 0.0033 'International Tables Vol C Tables 4.2.6.8 and 6.1.1.4'
O O 0.0106 0.0060 'International Tables Vol C Tables 4.2.6.8 and 6.1.1.4'
Si Si 0.0817 0.0704 'International Tables Vol C Tables 4.2.6.8 and 6.1.1.4'
P P 0.1023 0.0942 'International Tables Vol C Tables 4.2.6.8 and 6.1.1.4'

loop_
_geom_angle_atom_site_label_1
_geom_angle_atom_site_label_2
_geom_angle_atom_site_label_3
_geom_angle
O2 P1 C27 100.92(12)
O2 P1 C33 99.48(13)
C27 P1 C33 98.54(13)
N1 Si1 O1 115.36(12)
N1 Si1 O2 118.61(12)
O1 Si1 O2 102.20(11)
N1 Si1 C13 112.00(13)
O1 Si1 C13 107.10(12)
O2 Si1 C13 99.85(11)
O1 Si2 C24 110.85(14)
O1 Si2 C25 110.30(14)
C24 Si2 C25 109.91(17)
O1 Si2 C26 105.47(14)
C24 Si2 C26 109.75(16)
C25 Si2 C26 110.48(17)
C1 N1 Si1 148.1(2)
C13 N2 C14 109.7(2)
C13 N2 C16 124.3(2)
C14 N2 C16 125.5(3)
C13 N3 C15 109.7(2)
C13 N3 C21 123.0(2)
C15 N3 C21 127.3(2)
Si1 O1 Si2 133.50(13)
P1 O2 Si1 135.49(14)
N1 C1 C6 123.5(3)
N1 C1 C2 119.2(2)
C6 C1 C2 117.3(3)
C3 C2 C1 119.2(3)
C3 C2 C7 122.7(3)
C1 C2 C7 118.1(3)
C4 C3 C2 122.7(3)
C4 C3 H3 118.7
C2 C3 H3 118.7
C5 C4 C3 118.5(3)
C5 C4 H4 120.7
C3 C4 H4 120.7
C4 C5 C6 121.7(3)
C4 C5 H5 119.1
C6 C5 H5 119.1
C5 C6 C1 120.2(3)
C5 C6 C10 117.8(3)
C1 C6 C10 122.0(3)
C2 C7 C8 113.9(3)
C2 C7 C9 110.2(3)
C8 C7 C9 110.2(3)
C2 C7 H7 107.4
C8 C7 H7 107.4
C9 C7 H7 107.4
C7 C8 H8A 109.5
C7 C8 H8B 109.5
H8A C8 H8B 109.5
C7 C8 H8C 109.5
H8A C8 H8C 109.5
H8B C8 H8C 109.5
C7 C9 H9A 109.5
C7 C9 H9B 109.5
H9A C9 H9B 109.5
C7 C9 H9C 109.5
H9A C9 H9C 109.5
H9B C9 H9C 109.5
C6 C10 C12 112.1(3)
C6 C10 C11 111.3(3)
C12 C10 C11 109.5(3)
C6 C10 H10 108.0
C12 C10 H10 108.0
C11 C10 H10 108.0
C10 C11 H11A 109.5
C10 C11 H11B 109.5
H11A C11 H11B 109.5
C10 C11 H11C 109.5
H11A C11 H11C 109.5
H11B C11 H11C 109.5
C10 C12 H12A 109.5
C10 C12 H12B 109.5
H12A C12 H12B 109.5
C10 C12 H12C 109.5
H12A C12 H12C 109.5
H12B C12 H12C 109.5
N2 C13 N3 106.7(2)
N2 C13 Si1 121.4(2)
N3 C13 Si1 131.2(2)
C15 C14 N2 106.6(3)
C15 C14 C19 128.9(3)
N2 C14 C19 124.4(3)
C14 C15 N3 107.3(2)
C14 C15 C20 127.3(3)
N3 C15 C20 125.4(3)
N2 C16 C18 114.7(2)
N2 C16 C17 111.3(3)
C18 C16 C17 112.5(3)
N2 C16 H16 105.9
C18 C16 H16 105.9
C17 C16 H16 105.9
C16 C17 H17A 109.5
C16 C17 H17B 109.5
H17A C17 H17B 109.5
C16 C17 H17C 109.5
H17A C17 H17C 109.5
H17B C17 H17C 109.5
C16 C18 H18A 109.5
C16 C18 H18B 109.5
H18A C18 H18B 109.5
C16 C18 H18C 109.5
H18A C18 H18C 109.5
H18B C18 H18C 109.5
C14 C19 H19A 109.5
C14 C19 H19B 109.5
H19A C19 H19B 109.5
C14 C19 H19C 109.5
H19A C19 H19C 109.5
H19B C19 H19C 109.5
C15 C20 H20A 109.5
C15 C20 H20B 109.5
H20A C20 H20B 109.5
C15 C20 H20C 109.5
H20A C20 H20C 109.5
H20B C20 H20C 109.5
N3 C21 C22 111.0(3)
N3 C21 C23 112.1(3)
C22 C21 C23 113.2(3)
N3 C21 H21 106.7
C22 C21 H21 106.7
C23 C21 H21 106.7
C21 C22 H22A 109.5
C21 C22 H22B 109.5
H22A C22 H22B 109.5
C21 C22 H22C 109.5
H22A C22 H22C 109.5
H22B C22 H22C 109.5
C21 C23 H23A 109.5
C21 C23 H23B 109.5
H23A C23 H23B 109.5
C21 C23 H23C 109.5
H23A C23 H23C 109.5
H23B C23 H23C 109.5
Si2 C24 H24A 109.5
Si2 C24 H24B 109.5
H24A C24 H24B 109.5
Si2 C24 H24C 109.5
H24A C24 H24C 109.5
H24B C24 H24C 109.5
Si2 C25 H25A 109.5
Si2 C25 H25B 109.5
H25A C25 H25B 109.5
Si2 C25 H25C 109.5
H25A C25 H25C 109.5
H25B C25 H25C 109.5
Si2 C26 H26A 109.5
Si2 C26 H26B 109.5
H26A C26 H26B 109.5
Si2 C26 H26C 109.5
H26A C26 H26C 109.5
H26B C26 H26C 109.5
C28 C27 C32 118.3(3)
C28 C27 P1 118.3(2)
C32 C27 P1 123.4(2)
C27 C28 C29 120.5(3)
C27 C28 H28 119.7
C29 C28 H28 119.7
C30 C29 C28 120.8(3)
C30 C29 H29 119.6
C28 C29 H29 119.6
C29 C30 C31 119.6(3)
C29 C30 H30 120.2
C31 C30 H30 120.2
C32 C31 C30 119.5(3)
C32 C31 H31 120.3
C30 C31 H31 120.2
C31 C32 C27 121.3(3)
C31 C32 H32 119.4
C27 C32 H32 119.4
C34 C33 C38 118.6(3)
C34 C33 P1 123.9(2)
C38 C33 P1 117.4(2)
C33 C34 C35 120.0(3)
C33 C34 H34 120.0
C35 C34 H34 120.0
C36 C35 C34 120.6(4)
C36 C35 H35 119.7
C34 C35 H35 119.7
C37 C36 C35 120.1(3)
C37 C36 H36 120.0
C35 C36 H36 120.0
C36 C37 C38 119.4(3)
C36 C37 H37 120.3
C38 C37 H37 120.3
C37 C38 C33 121.3(3)
C37 C38 H38 119.4
C33 C38 H38 119.4

loop_
_geom_bond_atom_site_label_1
_geom_bond_atom_site_label_2
_geom_bond_distance
P1 O2 1.619(2)
P1 C27 1.835(3)
P1 C33 1.840(3)
Si1 N1 1.596(2)
Si1 O1 1.643(2)
Si1 O2 1.661(2)
Si1 C13 1.929(3)
Si2 O1 1.646(2)
Si2 C24 1.843(3)
Si2 C25 1.853(3)
Si2 C26 1.863(3)
N1 C1 1.369(4)
N2 C13 1.351(4)
N2 C14 1.406(4)
N2 C16 1.467(4)
N3 C13 1.360(4)
N3 C15 1.391(4)
N3 C21 1.476(4)
C1 C6 1.427(4)
C1 C2 1.436(4)
C2 C3 1.392(4)
C2 C7 1.511(4)
C3 C4 1.382(5)
C3 H3 0.9500
C4 C5 1.381(5)
C4 H4 0.9500
C5 C6 1.397(4)
C5 H5 0.9500
C6 C10 1.516(4)
C7 C8 1.528(5)
C7 C9 1.530(5)
C7 H7 1.0000
C8 H8A 0.9800
C8 H8B 0.9800
C8 H8C 0.9800
C9 H9A 0.9800
C9 H9B 0.9800
C9 H9C 0.9800
C10 C12 1.523(4)
C10 C11 1.535(4)
C10 H10 1.0000
C11 H11A 0.9800
C11 H11B 0.9800
C11 H11C 0.9800
C12 H12A 0.9800
C12 H12B 0.9800
C12 H12C 0.9800
C14 C15 1.358(4)
C14 C19 1.482(4)
C15 C20 1.498(4)
C16 C18 1.522(4)
C16 C17 1.532(4)
C16 H16 1.0000
C17 H17A 0.9800
C17 H17B 0.9800
C17 H17C 0.9800
C18 H18A 0.9800
C18 H18B 0.9800
C18 H18C 0.9800
C19 H19A 0.9800
C19 H19B 0.9800
C19 H19C 0.9800
C20 H20A 0.9800
C20 H20B 0.9800
C20 H20C 0.9800
C21 C22 1.518(4)
C21 C23 1.523(4)
C21 H21 1.0000
C22 H22A 0.9800
C22 H22B 0.9800
C22 H22C 0.9800
C23 H23A 0.9800
C23 H23B 0.9800
C23 H23C 0.9800
C24 H24A 0.9800
C24 H24B 0.9800
C24 H24C 0.9800
C25 H25A 0.9800
C25 H25B 0.9800
C25 H25C 0.9800
C26 H26A 0.9800
C26 H26B 0.9800
C26 H26C 0.9800
C27 C28 1.386(4)
C27 C32 1.392(4)
C28 C29 1.387(5)
C28 H28 0.9500
C29 C30 1.372(5)
C29 H29 0.9500
C30 C31 1.391(5)
C30 H30 0.9500
C31 C32 1.385(4)
C31 H31 0.9500
C32 H32 0.9500
C33 C34 1.379(4)
C33 C38 1.397(4)
C34 C35 1.387(5)
C34 H34 0.9500
C35 C36 1.379(6)
C35 H35 0.9500
C36 C37 1.373(6)
C36 H36 0.9500
C37 C38 1.380(5)
C37 H37 0.9500
C38 H38 0.9500

loop_
_geom_torsion_atom_site_label_1
_geom_torsion_atom_site_label_2
_geom_torsion_atom_site_label_3
_geom_torsion_atom_site_label_4
_geom_torsion
O1 Si1 N1 C1 120.8(4)
O2 Si1 N1 C1 -117.5(4)
C13 Si1 N1 C1 -2.0(4)
N1 Si1 O1 Si2 29.2(2)
O2 Si1 O1 Si2 -100.89(18)
C13 Si1 O1 Si2 154.66(17)
C24 Si2 O1 Si1 -64.7(2)
C25 Si2 O1 Si1 57.3(2)
C26 Si2 O1 Si1 176.61(18)
C27 P1 O2 Si1 -110.5(2)
C33 P1 O2 Si1 148.86(19)
N1 Si1 O2 P1 7.6(2)
O1 Si1 O2 P1 135.65(18)
C13 Si1 O2 P1 -114.3(2)
Si1 N1 C1 C6 -57.7(5)
Si1 N1 C1 C2 123.6(4)
N1 C1 C2 C3 -174.3(3)
C6 C1 C2 C3 7.0(4)
N1 C1 C2 C7 4.9(4)
C6 C1 C2 C7 -173.9(3)
C1 C2 C3 C4 -3.9(5)
C7 C2 C3 C4 177.0(3)
C2 C3 C4 C5 -0.4(5)
C3 C4 C5 C6 1.5(5)
C4 C5 C6 C1 1.9(5)
C4 C5 C6 C10 -178.5(3)
N1 C1 C6 C5 175.3(3)
C2 C1 C6 C5 -6.0(4)
N1 C1 C6 C10 -4.3(4)
C2 C1 C6 C10 174.3(3)
C3 C2 C7 C8 15.9(4)
C1 C2 C7 C8 -163.2(3)
C3 C2 C7 C9 -108.4(3)
C1 C2 C7 C9 72.4(3)
C5 C6 C10 C12 -65.0(3)
C1 C6 C10 C12 114.6(3)
C5 C6 C10 C11 57.9(4)
C1 C6 C10 C11 -122.5(3)
C14 N2 C13 N3 -1.5(3)
C16 N2 C13 N3 170.0(2)
C14 N2 C13 Si1 169.72(19)
C16 N2 C13 Si1 -18.8(4)
C15 N3 C13 N2 1.4(3)
C21 N3 C13 N2 -177.3(2)
C15 N3 C13 Si1 -168.5(2)
C21 N3 C13 Si1 12.7(4)
N1 Si1 C13 N2 -43.8(3)
O1 Si1 C13 N2 -171.2(2)
O2 Si1 C13 N2 82.7(2)
N1 Si1 C13 N3 124.9(3)
O1 Si1 C13 N3 -2.5(3)
O2 Si1 C13 N3 -108.6(3)
C13 N2 C14 C15 0.9(3)
C16 N2 C14 C15 -170.4(2)
C13 N2 C14 C19 -175.7(3)
C16 N2 C14 C19 12.9(4)
N2 C14 C15 N3 0.0(3)
C19 C14 C15 N3 176.4(3)
N2 C14 C15 C20 179.2(3)
C19 C14 C15 C20 -4.3(5)
C13 N3 C15 C14 -0.9(3)
C21 N3 C15 C14 177.8(3)
C13 N3 C15 C20 179.8(3)
C21 N3 C15 C20 -1.5(4)
C13 N2 C16 C18 130.6(3)
C14 N2 C16 C18 -59.3(4)
C13 N2 C16 C17 -100.4(3)
C14 N2 C16 C17 69.8(3)
C13 N3 C21 C22 -105.7(3)
C15 N3 C21 C22 75.8(4)
C13 N3 C21 C23 126.6(3)
C15 N3 C21 C23 -51.9(4)
O2 P1 C27 C28 121.5(2)
C33 P1 C27 C28 -137.1(2)
O2 P1 C27 C32 -56.8(3)
C33 P1 C27 C32 44.7(3)
C32 C27 C28 C29 0.1(4)
P1 C27 C28 C29 -178.2(2)
C27 C28 C29 C30 -0.2(5)
C28 C29 C30 C31 0.5(5)
C29 C30 C31 C32 -0.7(5)
C30 C31 C32 C27 0.7(5)
C28 C27 C32 C31 -0.4(4)
P1 C27 C32 C31 177.8(2)
O2 P1 C33 C34 -4.8(3)
C27 P1 C33 C34 -107.5(3)
O2 P1 C33 C38 178.0(2)
C27 P1 C33 C38 75.4(3)
C38 C33 C34 C35 -0.5(5)
P1 C33 C34 C35 -177.6(3)
C33 C34 C35 C36 0.1(5)
C34 C35 C36 C37 0.1(6)
C35 C36 C37 C38 0.1(6)
C36 C37 C38 C33 -0.5(5)
C34 C33 C38 C37 0.7(5)
P1 C33 C38 C37 178.0(3)
